data_2228926
loop_
_publ_author_name
'Rotar, Adina'
'Varga, Richard A.'
'Staninska, Malgorzata'

_publ_section_title
;
 Butyltrichlorido{2-[(diisopropylammonio)methyl]phenyl}tin(IV)
 dichloromethane monosolvate
;
_journal_coeditor_code ZL2332
_journal_issue 1
_journal_name_full 'Acta Crystallographica Section E'
_journal_page_first m56
_journal_paper_doi 10.1107/S1600536810050713
_journal_volume 67
_journal_year 2011
_chemical_formula_iupac '[Sn (C4 H9) (C13 H21 N) Cl3], C H2 Cl2'
_chemical_formula_moiety 'C17 H30 Cl3 N Sn, C H2 Cl2'
_chemical_formula_sum 'C18 H32 Cl5 N Sn'
_chemical_formula_weight 558.39
_chemical_name_systematic
;
Butyltrichlorido{2-[(diisopropylammonio)methyl]phenyl}tin(IV)
dichloromethane monosolvate
;
_space_group_IT_number 2
_symmetry_cell_setting triclinic
_symmetry_space_group_name_Hall '-P 1'
_symmetry_space_group_name_H-M 'P -1'
_atom_sites_solution_hydrogens geom
_atom_sites_solution_primary direct
_atom_sites_solution_secondary difmap
_audit_creation_method SHELXL-97
_cell_angle_alpha 115.594(13)
_cell_angle_beta 100.767(15)
_cell_angle_gamma 97.176(15)
_cell_formula_units_Z 2
_cell_length_a 10.654(8)
_cell_length_b 11.093(9)
_cell_length_c 12.406(10)
_cell_measurement_reflns_used 1665
_cell_measurement_temperature 297(2)
_cell_measurement_theta_max 20.05
_cell_measurement_theta_min 2.35
_cell_volume 1263.6(17)
_computing_cell_refinement 'SAINT-Plus (Bruker, 2001)'
_computing_data_collection 'SMART (Bruker, 2000)'
_computing_data_reduction 'SAINT-Plus (Bruker, 2001)'
_computing_molecular_graphics 'DIAMOND (Brandenburg & Putz, 2006)'
_computing_publication_material 'publCIF (Westrip, 2010)'
_computing_structure_refinement 'SHELXL97 (Sheldrick, 2008)'
_computing_structure_solution 'SHELXS97 (Sheldrick, 2008)'
_diffrn_ambient_temperature 297(2)
_diffrn_measured_fraction_theta_full 0.993
_diffrn_measured_fraction_theta_max 0.993
_diffrn_measurement_device_type 'Bruker SMART APEX CCD area-detector'
_diffrn_measurement_method 'phi and omega scans'
_diffrn_radiation_monochromator graphite
_diffrn_radiation_source 'fine-focus sealed tube'
_diffrn_radiation_type MoK\a
_diffrn_radiation_wavelength 0.71073
_diffrn_reflns_av_R_equivalents 0.0743
_diffrn_reflns_av_sigmaI/netI 0.1206
_diffrn_reflns_limit_h_max 12
_diffrn_reflns_limit_h_min -12
_diffrn_reflns_limit_k_max 13
_diffrn_reflns_limit_k_min -13
_diffrn_reflns_limit_l_max 14
_diffrn_reflns_limit_l_min -14
_diffrn_reflns_number 9126
_diffrn_reflns_theta_full 25.00
_diffrn_reflns_theta_max 25.00
_diffrn_reflns_theta_min 2.00
_exptl_absorpt_coefficient_mu 1.543
_exptl_absorpt_correction_T_max 0.7687
_exptl_absorpt_correction_T_min 0.5436
_exptl_absorpt_correction_type multi-scan
_exptl_absorpt_process_details '(Bruker, 2000)'
_exptl_crystal_colour colourless
_exptl_crystal_density_diffrn 1.468
_exptl_crystal_density_method 'not measured'
_exptl_crystal_description block
_exptl_crystal_F_000 564
_exptl_crystal_size_max 0.45
_exptl_crystal_size_mid 0.20
_exptl_crystal_size_min 0.18
_refine_diff_density_max 1.431
_refine_diff_density_min -0.733
_refine_ls_extinction_method none
_refine_ls_goodness_of_fit_ref 1.021
_refine_ls_hydrogen_treatment mixed
_refine_ls_matrix_type full
_refine_ls_number_parameters 257
_refine_ls_number_reflns 4416
_refine_ls_number_restraints 40
_refine_ls_restrained_S_all 1.017
_refine_ls_R_factor_all 0.1048
_refine_ls_R_factor_gt 0.0755
_refine_ls_shift/su_max 0.008
_refine_ls_shift/su_mean 0.001
_refine_ls_structure_factor_coef Fsqd
_refine_ls_weighting_details 'calc w=1/[\s^2^(Fo^2^)+(0.1038P)^2^+0.0754P] where P=(Fo^2^+2Fc^2^)/3'
_refine_ls_weighting_scheme calc
_refine_ls_wR_factor_gt 0.1952
_refine_ls_wR_factor_ref 0.2130
_reflns_number_gt 3122
_reflns_number_total 4416
_reflns_threshold_expression I>2sigma(I)
_cod_data_source_file zl2332.cif
_cod_data_source_block I
_cod_original_cell_volume 1263.5(17)
_cod_original_sg_symbol_Hall '-p 1'
_cod_database_code 2228926
_cod_database_fobs_code 2228926

loop_
_symmetry_equiv_pos_as_xyz
'x, y, z'
'-x, -y, -z'

loop_
_atom_site_type_symbol
_atom_site_label
_atom_site_fract_x
_atom_site_fract_y
_atom_site_fract_z
_atom_site_U_iso_or_equiv
_atom_site_adp_type
_atom_site_calc_flag
_atom_site_refinement_flags
_atom_site_occupancy
_atom_site_disorder_assembly
_atom_site_disorder_group
C C1 0.4960(8) 0.7632(8) 0.8171(7) 0.0490(19) Uani d . 1 A .
C C2 0.4078(8) 0.8089(8) 0.8876(7) 0.052(2) Uani d . 1 . .
C C3 0.4102(10) 0.7820(10) 0.9900(7) 0.068(3) Uani d . 1 . .
H H3 0.3545 0.8145 1.0401 0.082 Uiso calc R 1 . .
C C4 0.4950(11) 0.7076(11) 1.0147(9) 0.079(3) Uani d . 1 . .
H H4 0.4942 0.6882 1.0804 0.095 Uiso calc R 1 . .
C C5 0.5813(11) 0.6613(11) 0.9442(10) 0.080(3) Uani d . 1 . .
H H5 0.6392 0.6124 0.9626 0.096 Uiso calc R 1 . .
C C6 0.5798(10) 0.6891(10) 0.8458(9) 0.070(3) Uani d . 1 . .
H H6 0.6369 0.6570 0.7973 0.084 Uiso calc R 1 . .
C C7 0.3141(8) 0.8942(8) 0.8704(7) 0.054(2) Uani d . 1 . .
H H7A 0.3545 0.9547 0.8424 0.065 Uiso calc R 1 . .
H H7B 0.2999 0.9514 0.9501 0.065 Uiso calc R 1 . .
C C8 0.1153(9) 0.6964(9) 0.7985(8) 0.061(2) Uani d . 1 . .
H H8 0.1822 0.6500 0.8175 0.073 Uiso calc R 1 . .
C C9 0.0569(11) 0.7551(12) 0.9098(10) 0.093(3) Uani d . 1 . .
H H9A 0.1267 0.8024 0.9852 0.139 Uiso calc R 1 . .
H H9B 0.0012 0.6814 0.9118 0.139 Uiso calc R 1 . .
H H9C 0.0064 0.8181 0.9019 0.139 Uiso calc R 1 . .
C C10 0.0112(9) 0.5909(11) 0.6802(9) 0.084(3) Uani d . 1 . .
H H10A -0.0587 0.6325 0.6632 0.126 Uiso calc R 1 . .
H H10B -0.0232 0.5140 0.6910 0.126 Uiso calc R 1 . .
H H10C 0.0501 0.5602 0.6119 0.126 Uiso calc R 1 . .
C C11 0.0904(9) 0.8991(10) 0.7562(8) 0.067(2) Uani d . 1 . .
H H11 0.0007 0.8537 0.7457 0.080 Uiso calc R 1 . .
C C12 0.1211(12) 1.0427(11) 0.8664(10) 0.098(4) Uani d . 1 . .
H H12A 0.1148 1.0351 0.9395 0.147 Uiso calc R 1 . .
H H12B 0.0593 1.0926 0.8498 0.147 Uiso calc R 1 . .
H H12C 0.2084 1.0905 0.8791 0.147 Uiso calc R 1 . .
C C13 0.0929(13) 0.9059(15) 0.6384(10) 0.109(4) Uani d . 1 . .
H H13A 0.0260 0.9499 0.6199 0.163 Uiso calc R 1 . .
H H13B 0.0769 0.8145 0.5716 0.163 Uiso calc R 1 . .
H H13C 0.1773 0.9575 0.6483 0.163 Uiso calc R 1 . .
C C14 0.571(6) 0.712(5) 0.490(3) 0.065(6) Uani d PD 0.22 A 1
H H14A 0.5530 0.6136 0.4589 0.078 Uiso calc PR 0.22 A 1
H H14B 0.5079 0.7296 0.4342 0.078 Uiso calc PR 0.22 A 1
C C15 0.702(6) 0.754(8) 0.477(7) 0.089(8) Uani d PD 0.22 A 1
H H15A 0.7620 0.7795 0.5565 0.107 Uiso calc PR 0.22 A 1
H H15B 0.7010 0.8400 0.4735 0.107 Uiso calc PR 0.22 A 1
C C16 0.772(6) 0.681(6) 0.384(5) 0.124(10) Uani d PD 0.22 A 1
H H16A 0.8528 0.7432 0.3967 0.148 Uiso calc PR 0.22 A 1
H H16B 0.7955 0.6044 0.3948 0.148 Uiso calc PR 0.22 A 1
C C17 0.686(9) 0.632(10) 0.258(7) 0.127(10) Uani d PD 0.22 A 1
H H17A 0.6103 0.6701 0.2635 0.191 Uiso calc PR 0.22 A 1
H H17B 0.6587 0.5331 0.2181 0.191 Uiso calc PR 0.22 A 1
H H17C 0.7333 0.6591 0.2105 0.191 Uiso calc PR 0.22 A 1
C C14B 0.587(10) 0.664(4) 0.511(7) 0.065(6) Uani d PD 0.51 A 2
H H14C 0.6522 0.6240 0.5402 0.078 Uiso calc PR 0.51 A 2
H H14D 0.5129 0.5900 0.4515 0.078 Uiso calc PR 0.51 A 2
C C15B 0.644(4) 0.733(3) 0.446(3) 0.089(8) Uani d PD 0.51 A 2
H H15C 0.7198 0.8063 0.5038 0.107 Uiso calc PR 0.51 A 2
H H15D 0.5797 0.7743 0.4161 0.107 Uiso calc PR 0.51 A 2
C C16B 0.684(4) 0.634(3) 0.340(4) 0.124(10) Uani d PD 0.51 A 2
H H16C 0.7401 0.5852 0.3687 0.148 Uiso calc PR 0.51 A 2
H H16D 0.6065 0.5662 0.2783 0.148 Uiso calc PR 0.51 A 2
C C17B 0.755(3) 0.699(4) 0.280(3) 0.127(10) Uani d PD 0.51 A 2
H H17D 0.6927 0.7125 0.2216 0.191 Uiso calc PR 0.51 A 2
H H17E 0.8077 0.6408 0.2368 0.191 Uiso calc PR 0.51 A 2
H H17F 0.8104 0.7862 0.3418 0.191 Uiso calc PR 0.51 A 2
C C14C 0.600(19) 0.687(6) 0.512(13) 0.065(6) Uani d PD 0.27 A 3
H H14E 0.6634 0.6401 0.5342 0.078 Uiso calc PR 0.27 A 3
H H14F 0.5301 0.6190 0.4404 0.078 Uiso calc PR 0.27 A 3
C C15C 0.663(7) 0.794(6) 0.486(5) 0.089(8) Uani d PD 0.27 A 3
H H15E 0.7464 0.8457 0.5474 0.107 Uiso calc PR 0.27 A 3
H H15F 0.6072 0.8569 0.4877 0.107 Uiso calc PR 0.27 A 3
C C16C 0.685(6) 0.724(4) 0.360(5) 0.124(10) Uani d PD 0.27 A 3
H H16E 0.6005 0.6957 0.3002 0.148 Uiso calc PR 0.27 A 3
H H16F 0.7398 0.7924 0.3497 0.148 Uiso calc PR 0.27 A 3
C C17C 0.744(8) 0.603(6) 0.324(7) 0.127(10) Uani d PD 0.27 A 3
H H17G 0.6755 0.5202 0.2812 0.191 Uiso calc PR 0.27 A 3
H H17H 0.7975 0.6054 0.3965 0.191 Uiso calc PR 0.27 A 3
H H17I 0.7974 0.6042 0.2696 0.191 Uiso calc PR 0.27 A 3
C C18 0.7688(13) 0.2311(16) 0.7029(15) 0.131(6) Uani d . 1 . .
H H18A 0.7283 0.1506 0.7073 0.157 Uiso calc R 1 . .
H H18B 0.7266 0.2221 0.6226 0.157 Uiso calc R 1 . .
Cl Cl1 0.75445(19) 0.9363(2) 0.79244(19) 0.0594(6) Uani d . 1 A .
Cl Cl2 0.2839(2) 0.6520(2) 0.5385(2) 0.0644(6) Uani d . 1 A .
Cl Cl3 0.4604(2) 0.9945(2) 0.65829(19) 0.0549(5) Uani d . 1 A .
Cl Cl4 0.7400(7) 0.3745(6) 0.8168(7) 0.234(4) Uani d . 1 . .
Cl Cl5 0.9241(6) 0.2338(7) 0.7127(7) 0.214(3) Uani d . 1 . .
N N1 0.1814(7) 0.8103(7) 0.7781(6) 0.0557(18) Uani d D 1 . .
H H1 0.197(8) 0.773(8) 0.707(4) 0.067 Uiso d D 1 . .
Sn Sn1 0.52253(6) 0.79582(6) 0.66440(5) 0.0525(3) Uani d D 1 . .

loop_
_atom_site_aniso_label
_atom_site_aniso_U_11
_atom_site_aniso_U_22
_atom_site_aniso_U_33
_atom_site_aniso_U_12
_atom_site_aniso_U_13
_atom_site_aniso_U_23
C1 0.039(5) 0.055(5) 0.045(4) 0.004(4) 0.005(4) 0.020(4)
C2 0.043(5) 0.055(5) 0.047(4) 0.010(4) 0.004(4) 0.017(4)
C3 0.069(6) 0.091(7) 0.047(5) 0.012(5) 0.016(4) 0.035(5)
C4 0.096(8) 0.100(8) 0.074(6) 0.043(7) 0.026(6) 0.064(6)
C5 0.081(8) 0.090(7) 0.090(7) 0.035(6) 0.004(6) 0.063(6)
C6 0.072(7) 0.070(6) 0.076(6) 0.035(5) 0.025(5) 0.034(5)
C7 0.044(5) 0.058(5) 0.043(4) 0.011(4) 0.010(4) 0.009(4)
C8 0.047(5) 0.066(5) 0.067(5) 0.005(4) 0.019(4) 0.029(5)
C9 0.075(8) 0.103(8) 0.086(7) -0.008(6) 0.015(6) 0.042(7)
C10 0.052(6) 0.086(7) 0.078(7) -0.007(5) 0.005(5) 0.017(6)
C11 0.045(5) 0.077(6) 0.080(6) 0.020(5) 0.017(5) 0.037(5)
C12 0.094(9) 0.075(7) 0.100(8) 0.049(6) 0.010(7) 0.017(6)
C13 0.110(10) 0.158(12) 0.091(8) 0.076(9) 0.029(7) 0.075(9)
C14 0.087(17) 0.046(13) 0.066(7) 0.035(16) 0.034(9) 0.019(12)
C15 0.09(2) 0.09(2) 0.062(19) 0.00(2) 0.042(19) 0.004(15)
C16 0.15(3) 0.081(18) 0.16(2) 0.004(19) 0.10(2) 0.06(2)
C17 0.16(3) 0.14(3) 0.095(16) 0.04(2) 0.038(18) 0.060(18)
C14B 0.087(17) 0.046(13) 0.066(7) 0.035(16) 0.034(9) 0.019(12)
C15B 0.09(2) 0.09(2) 0.062(19) 0.00(2) 0.042(19) 0.004(15)
C16B 0.15(3) 0.081(18) 0.16(2) 0.004(19) 0.10(2) 0.06(2)
C17B 0.16(3) 0.14(3) 0.095(16) 0.04(2) 0.038(18) 0.060(18)
C14C 0.087(17) 0.046(13) 0.066(7) 0.035(16) 0.034(9) 0.019(12)
C15C 0.09(2) 0.09(2) 0.062(19) 0.00(2) 0.042(19) 0.004(15)
C16C 0.15(3) 0.081(18) 0.16(2) 0.004(19) 0.10(2) 0.06(2)
C17C 0.16(3) 0.14(3) 0.095(16) 0.04(2) 0.038(18) 0.060(18)
C18 0.094(10) 0.156(13) 0.208(16) 0.038(9) 0.044(10) 0.139(13)
Cl1 0.0326(11) 0.0740(13) 0.0603(12) 0.0032(10) 0.0069(9) 0.0261(11)
Cl2 0.0525(14) 0.0652(13) 0.0581(12) 0.0074(11) 0.0045(10) 0.0194(11)
Cl3 0.0529(13) 0.0512(11) 0.0716(13) 0.0172(10) 0.0157(10) 0.0374(10)
Cl4 0.316(10) 0.177(5) 0.300(8) 0.125(6) 0.220(8) 0.120(5)
Cl5 0.163(5) 0.303(7) 0.364(8) 0.147(5) 0.150(5) 0.264(7)
N1 0.045(4) 0.066(4) 0.052(4) 0.016(4) 0.016(3) 0.022(4)
Sn1 0.0492(4) 0.0576(4) 0.0541(4) 0.0190(3) 0.0164(3) 0.0262(3)

loop_
_atom_type_symbol
_atom_type_description
_atom_type_scat_dispersion_real
_atom_type_scat_dispersion_imag
_atom_type_scat_source
C C 0.0033 0.0016 'International Tables Vol C Tables 4.2.6.8 and 6.1.1.4'
H H 0.0000 0.0000 'International Tables Vol C Tables 4.2.6.8 and 6.1.1.4'
N N 0.0061 0.0033 'International Tables Vol C Tables 4.2.6.8 and 6.1.1.4'
Cl Cl 0.1484 0.1585 'International Tables Vol C Tables 4.2.6.8 and 6.1.1.4'
Sn Sn -0.6537 1.4246 'International Tables Vol C Tables 4.2.6.8 and 6.1.1.4'

loop_
_geom_angle_atom_site_label_1
_geom_angle_atom_site_label_2
_geom_angle_atom_site_label_3
_geom_angle_site_symmetry_1
_geom_angle_site_symmetry_3
_geom_angle
_geom_angle_publ_flag
C6 C1 C2 . . 119.4(8) ?
C6 C1 Sn1 . . 113.1(6) ?
C2 C1 Sn1 . . 127.5(6) ?
C1 C2 C3 . . 118.7(8) ?
C1 C2 C7 . . 125.5(8) ?
C3 C2 C7 . . 115.7(8) ?
C4 C3 C2 . . 119.8(9) ?
C4 C3 H3 . . 120.1 ?
C2 C3 H3 . . 120.1 ?
C3 C4 C5 . . 121.5(9) ?
C3 C4 H4 . . 119.3 ?
C5 C4 H4 . . 119.3 ?
C6 C5 C4 . . 118.5(9) ?
C6 C5 H5 . . 120.7 ?
C4 C5 H5 . . 120.7 ?
C5 C6 C1 . . 122.1(9) ?
C5 C6 H6 . . 119.0 ?
C1 C6 H6 . . 119.0 ?
C2 C7 N1 . . 114.1(7) ?
C2 C7 H7A . . 108.7 ?
N1 C7 H7A . . 108.7 ?
C2 C7 H7B . . 108.7 ?
N1 C7 H7B . . 108.7 ?
H7A C7 H7B . . 107.6 ?
N1 C8 C10 . . 110.1(7) ?
N1 C8 C9 . . 110.6(8) ?
C10 C8 C9 . . 111.8(8) ?
N1 C8 H8 . . 108.1 ?
C10 C8 H8 . . 108.1 ?
C9 C8 H8 . . 108.1 ?
C8 C9 H9A . . 109.5 ?
C8 C9 H9B . . 109.5 ?
H9A C9 H9B . . 109.5 ?
C8 C9 H9C . . 109.5 ?
H9A C9 H9C . . 109.5 ?
H9B C9 H9C . . 109.5 ?
C8 C10 H10A . . 109.5 ?
C8 C10 H10B . . 109.5 ?
H10A C10 H10B . . 109.5 ?
C8 C10 H10C . . 109.5 ?
H10A C10 H10C . . 109.5 ?
H10B C10 H10C . . 109.5 ?
C13 C11 C12 . . 111.4(10) ?
C13 C11 N1 . . 110.8(8) ?
C12 C11 N1 . . 112.6(7) ?
C13 C11 H11 . . 107.2 ?
C12 C11 H11 . . 107.2 ?
N1 C11 H11 . . 107.2 ?
C11 C12 H12A . . 109.5 ?
C11 C12 H12B . . 109.5 ?
H12A C12 H12B . . 109.5 ?
C11 C12 H12C . . 109.5 ?
H12A C12 H12C . . 109.5 ?
H12B C12 H12C . . 109.5 ?
C11 C13 H13A . . 109.5 ?
C11 C13 H13B . . 109.5 ?
H13A C13 H13B . . 109.5 ?
C11 C13 H13C . . 109.5 ?
H13A C13 H13C . . 109.5 ?
H13B C13 H13C . . 109.5 ?
C15 C14 Sn1 . . 123(4) ?
C15 C14 H14A . . 106.6 ?
Sn1 C14 H14A . . 106.6 ?
C15 C14 H14B . . 106.6 ?
Sn1 C14 H14B . . 106.6 ?
H14A C14 H14B . . 106.5 ?
C14 C15 C16 . . 132(5) ?
C14 C15 H15A . . 104.4 ?
C16 C15 H15A . . 104.4 ?
C14 C15 H15B . . 104.4 ?
C16 C15 H15B . . 104.4 ?
H15A C15 H15B . . 105.6 ?
C17 C16 C15 . . 109(7) ?
C17 C16 H16A . . 109.9 ?
C15 C16 H16A . . 109.9 ?
C15 C16 H16B . . 109.9 ?
H16A C16 H16B . . 108.3 ?
C16 C17 H17A . . 109.5 ?
C16 C17 H17B . . 109.5 ?
H17A C17 H17B . . 109.5 ?
C16 C17 H17C . . 109.5 ?
H17A C17 H17C . . 109.5 ?
H17B C17 H17C . . 109.5 ?
C15B C14B Sn1 . . 114.6(19) ?
C15B C14B H14C . . 108.6 ?
Sn1 C14B H14C . . 108.6 ?
C15B C14B H14D . . 108.6 ?
Sn1 C14B H14D . . 108.6 ?
H14C C14B H14D . . 107.6 ?
C14B C15B C16B . . 111(2) ?
C14B C15B H15C . . 109.5 ?
C16B C15B H15C . . 109.5 ?
C14B C15B H15D . . 109.5 ?
C16B C15B H15D . . 109.5 ?
H15C C15B H15D . . 108.1 ?
C17B C16B C15B . . 113(3) ?
C17B C16B H16C . . 108.9 ?
C15B C16B H16C . . 108.9 ?
C17B C16B H16D . . 108.9 ?
C15B C16B H16D . . 108.9 ?
H16C C16B H16D . . 107.7 ?
C16B C17B H17D . . 109.5 ?
C16B C17B H17E . . 109.5 ?
H17D C17B H17E . . 109.5 ?
C16B C17B H17F . . 109.5 ?
H17D C17B H17F . . 109.5 ?
H17E C17B H17F . . 109.5 ?
C15C C14C Sn1 . . 105(3) ?
C15C C14C H14E . . 110.8 ?
Sn1 C14C H14E . . 110.8 ?
C15C C14C H14F . . 110.9 ?
Sn1 C14C H14F . . 110.9 ?
H14E C14C H14F . . 108.9 ?
C14C C15C C16C . . 108(4) ?
C14C C15C H15E . . 110.2 ?
C16C C15C H15E . . 110.2 ?
C14C C15C H15F . . 110.1 ?
C16C C15C H15F . . 110.1 ?
H15E C15C H15F . . 108.5 ?
C17C C16C C15C . . 121(5) ?
C17C C16C H16E . . 107.0 ?
C15C C16C H16E . . 107.0 ?
C17C C16C H16F . . 107.0 ?
C15C C16C H16F . . 107.0 ?
H16E C16C H16F . . 106.8 ?
C16C C17C H17G . . 109.5 ?
C16C C17C H17H . . 109.5 ?
H17G C17C H17H . . 109.5 ?
C16C C17C H17I . . 109.5 ?
H17G C17C H17I . . 109.5 ?
H17H C17C H17I . . 109.5 ?
Cl5 C18 Cl4 . . 114.1(10) ?
Cl5 C18 H18A . . 108.7 ?
Cl4 C18 H18A . . 108.7 ?
Cl5 C18 H18B . . 108.7 ?
Cl4 C18 H18B . . 108.7 ?
H18A C18 H18B . . 107.6 ?
C8 N1 C7 . . 114.9(7) ?
C8 N1 C11 . . 114.1(7) ?
C7 N1 C11 . . 113.3(7) ?
C8 N1 H1 . . 108(6) ?
C7 N1 H1 . . 105(6) ?
C11 N1 H1 . . 100(6) ?
C14B Sn1 C1 . . 126.9(17) ?
C14B Sn1 C14C . . 7(3) ?
C1 Sn1 C14C . . 132(3) ?
C14B Sn1 C14 . . 19(2) ?
C1 Sn1 C14 . . 145.8(14) ?
C14C Sn1 C14 . . 15(5) ?
C14B Sn1 Cl3 . . 116.5(18) ?
C1 Sn1 Cl3 . . 116.5(2) ?
C14C Sn1 Cl3 . . 111(3) ?
C14 Sn1 Cl3 . . 97.4(13) ?
C14B Sn1 Cl1 . . 93(3) ?
C1 Sn1 Cl1 . . 89.0(2) ?
C14C Sn1 Cl1 . . 89(5) ?
C14 Sn1 Cl1 . . 95.1(16) ?
Cl3 Sn1 Cl1 . . 90.96(9) ?
C14B Sn1 Cl2 . . 88(3) ?
C1 Sn1 Cl2 . . 89.5(2) ?
C14C Sn1 Cl2 . . 92(5) ?
C14 Sn1 Cl2 . . 86.3(16) ?
Cl3 Sn1 Cl2 . . 89.46(9) ?
Cl1 Sn1 Cl2 . . 178.50(7) ?

loop_
_geom_bond_atom_site_label_1
_geom_bond_atom_site_label_2
_geom_bond_site_symmetry_2
_geom_bond_distance
_geom_bond_publ_flag
C1 C6 . 1.385(12) ?
C1 C2 . 1.396(11) ?
C1 Sn1 . 2.137(8) ?
C2 C3 . 1.421(11) ?
C2 C7 . 1.506(12) ?
C3 C4 . 1.376(13) ?
C3 H3 . 0.9300 ?
C4 C5 . 1.380(14) ?
C4 H4 . 0.9300 ?
C5 C6 . 1.380(13) ?
C5 H5 . 0.9300 ?
C6 H6 . 0.9300 ?
C7 N1 . 1.524(11) ?
C7 H7A . 0.9700 ?
C7 H7B . 0.9700 ?
C8 N1 . 1.509(11) ?
C8 C10 . 1.529(12) ?
C8 C9 . 1.537(14) ?
C8 H8 . 0.9800 ?
C9 H9A . 0.9600 ?
C9 H9B . 0.9600 ?
C9 H9C . 0.9600 ?
C10 H10A . 0.9600 ?
C10 H10B . 0.9600 ?
C10 H10C . 0.9600 ?
C11 C13 . 1.500(13) ?
C11 C12 . 1.527(13) ?
C11 N1 . 1.535(11) ?
C11 H11 . 0.9800 ?
C12 H12A . 0.9600 ?
C12 H12B . 0.9600 ?
C12 H12C . 0.9600 ?
C13 H13A . 0.9600 ?
C13 H13B . 0.9600 ?
C13 H13C . 0.9600 ?
C14 C15 . 1.481(19) ?
C14 Sn1 . 2.141(18) ?
C14 H14A . 0.9700 ?
C14 H14B . 0.9700 ?
C15 C16 . 1.485(19) ?
C15 H15A . 0.9700 ?
C15 H15B . 0.9700 ?
C16 C17 . 1.48(2) ?
C16 H16A . 0.9700 ?
C16 H16B . 0.9700 ?
C17 H17A . 0.9600 ?
C17 H17B . 0.9600 ?
C17 H17C . 0.9600 ?
C14B C15B . 1.483(18) ?
C14B Sn1 . 2.137(12) ?
C14B H14C . 0.9700 ?
C14B H14D . 0.9700 ?
C15B C16B . 1.490(18) ?
C15B H15C . 0.9700 ?
C15B H15D . 0.9700 ?
C16B C17B . 1.479(18) ?
C16B H16C . 0.9700 ?
C16B H16D . 0.9700 ?
C17B H17D . 0.9600 ?
C17B H17E . 0.9600 ?
C17B H17F . 0.9600 ?
C14C C15C . 1.48(2) ?
C14C Sn1 . 2.139(16) ?
C14C H14E . 0.9700 ?
C14C H14F . 0.9700 ?
C15C C16C . 1.49(2) ?
C15C H15E . 0.9700 ?
C15C H15F . 0.9700 ?
C16C C17C . 1.48(2) ?
C16C H16E . 0.9700 ?
C16C H16F . 0.9700 ?
C17C H17G . 0.9600 ?
C17C H17H . 0.9600 ?
C17C H17I . 0.9600 ?
C18 Cl5 . 1.632(14) ?
C18 Cl4 . 1.721(16) ?
C18 H18A . 0.9700 ?
C18 H18B . 0.9700 ?
Cl1 Sn1 . 2.547(3) ?
Cl2 Sn1 . 2.608(3) ?
Cl3 Sn1 . 2.406(3) ?
N1 H1 . 0.857(10) ?

loop_
_geom_hbond_atom_site_label_D
_geom_hbond_atom_site_label_H
_geom_hbond_atom_site_label_A
_geom_hbond_site_symmetry_A
_geom_hbond_distance_DH
_geom_hbond_distance_HA
_geom_hbond_distance_DA
_geom_hbond_angle_DHA
N1 H1 Cl2 . 0.860(10) 2.37(7) 3.208(8) 165(8)

loop_
_geom_torsion_atom_site_label_1
_geom_torsion_atom_site_label_2
_geom_torsion_atom_site_label_3
_geom_torsion_atom_site_label_4
_geom_torsion_site_symmetry_1
_geom_torsion_site_symmetry_2
_geom_torsion_site_symmetry_3
_geom_torsion_site_symmetry_4
_geom_torsion
_geom_torsion_publ_flag
C6 C1 C2 C3 . . . . 2.3(12) ?
Sn1 C1 C2 C3 . . . . -176.8(6) ?
C6 C1 C2 C7 . . . . 177.9(8) ?
Sn1 C1 C2 C7 . . . . -1.2(12) ?
C1 C2 C3 C4 . . . . -2.4(13) ?
C7 C2 C3 C4 . . . . -178.4(9) ?
C2 C3 C4 C5 . . . . 1.8(16) ?
C3 C4 C5 C6 . . . . -1.0(17) ?
C4 C5 C6 C1 . . . . 0.9(16) ?
C2 C1 C6 C5 . . . . -1.5(14) ?
Sn1 C1 C6 C5 . . . . 177.7(8) ?
C1 C2 C7 N1 . . . . 88.7(10) ?
C3 C2 C7 N1 . . . . -95.6(8) ?
Sn1 C14 C15 C16 . . . . 154(8) ?
C14 C15 C16 C17 . . . . 52(13) ?
Sn1 C14B C15B C16B . . . . -179(5) ?
C14B C15B C16B C17B . . . . -174(6) ?
Sn1 C14C C15C C16C . . . . -164(7) ?
C14C C15C C16C C17C . . . . -47(12) ?
C10 C8 N1 C7 . . . . -160.6(7) ?
C9 C8 N1 C7 . . . . 75.3(9) ?
C10 C8 N1 C11 . . . . 66.2(9) ?
C9 C8 N1 C11 . . . . -57.9(10) ?
C2 C7 N1 C8 . . . . 49.8(9) ?
C2 C7 N1 C11 . . . . -176.6(7) ?
C13 C11 N1 C8 . . . . -126.3(9) ?
C12 C11 N1 C8 . . . . 108.2(9) ?
C13 C11 N1 C7 . . . . 99.7(9) ?
C12 C11 N1 C7 . . . . -25.8(11) ?
C15B C14B Sn1 C1 . . . . -158(5) ?
C15B C14B Sn1 C14 . . . . 29(6) ?
C15B C14B Sn1 Cl3 . . . . 26(8) ?
C15B C14B Sn1 Cl1 . . . . -67(7) ?
C15B C14B Sn1 Cl2 . . . . 114(7) ?
C6 C1 Sn1 C14B . . . . 30(4) ?
C2 C1 Sn1 C14B . . . . -151(4) ?
C6 C1 Sn1 C14C . . . . 24(7) ?
C2 C1 Sn1 C14C . . . . -157(7) ?
C6 C1 Sn1 C14 . . . . 34(3) ?
C2 C1 Sn1 C14 . . . . -147(3) ?
C6 C1 Sn1 Cl3 . . . . -154.2(6) ?
C2 C1 Sn1 Cl3 . . . . 25.0(8) ?
C6 C1 Sn1 Cl1 . . . . -63.6(6) ?
C2 C1 Sn1 Cl1 . . . . 115.5(7) ?
C6 C1 Sn1 Cl2 . . . . 116.6(6) ?
C2 C1 Sn1 Cl2 . . . . -64.2(7) ?
C15C C14C Sn1 C1 . . . . -147(7) ?
C15C C14C Sn1 C14 . . . . 54(9) ?
C15C C14C Sn1 Cl3 . . . . 31(13) ?
C15C C14C Sn1 Cl1 . . . . -60(11) ?
C15C C14C Sn1 Cl2 . . . . 121(11) ?
C15 C14 Sn1 C14B . . . . -91(12) ?
C15 C14 Sn1 C1 . . . . -101(6) ?
C15 C14 Sn1 C14C . . . . -72(18) ?
C15 C14 Sn1 Cl3 . . . . 86(6) ?
C15 C14 Sn1 Cl1 . . . . -5(6) ?
C15 C14 Sn1 Cl2 . . . . 175(6) ?
